data_7234418
loop_
_publ_author_name
'Guo-Ping Yong'
'Chen Shen'
'Cong Zhang'
'Yu-Mei Zhao'

_publ_section_title
;
 Morphology-controllable fabrication of organic microcrystals by
 solid-phase reactions: revealing morphology-sensitive highly efficient
 phosphorescence and enhanced near-infrared absorption
;
_journal_name_full 'Journal of Materials Chemistry C'
_journal_page_first 9048
_journal_page_last 9052
_journal_paper_doi 10.1039/C5TC01770J
_journal_volume 3
_journal_year 2015
_chemical_formula_sum 'C14 H9 B F2 N4 O'
_chemical_formula_weight 298.06
_space_group_crystal_system monoclinic
_space_group_IT_number 14
_space_group_name_Hall '-P 2yn'
_space_group_name_H-M_alt 'P 1 21/n 1'
_atom_sites_solution_hydrogens geom
_atom_sites_solution_primary direct
_atom_sites_solution_secondary difmap
_cell_angle_alpha 90
_cell_angle_beta 105.03(3)
_cell_angle_gamma 90
_cell_formula_units_Z 4
_cell_length_a 10.213(2)
_cell_length_b 9.1955(18)
_cell_length_c 13.667(3)
_cell_measurement_temperature 293(2)
_cell_volume 1239.6(5)
_computing_cell_refinement 'CrysAlisPro (Agilent Technologies)'
_computing_data_collection 'CrysAlisPro (Agilent Technologies)'
_computing_data_reduction 'CrysAlisPro (Agilent Technologies)'
_computing_molecular_graphics 'Ortep-3 (L. J. Farrugia, 2001)'
_computing_publication_material SHELXL-2014
_computing_structure_refinement 'SHELXL-2014/7 (Sheldrick, 2014)'
_computing_structure_solution 'SHELXL-2014/7 (Sheldrick, 2014)'
_diffrn_ambient_temperature 293(2)
_diffrn_measured_fraction_theta_full 0.987
_diffrn_measured_fraction_theta_max 0.959
_diffrn_measurement_device_type 'Gemini S Ultra, Agilent Technologies'
_diffrn_measurement_method '\w scans'
_diffrn_radiation_type MoK\a
_diffrn_radiation_wavelength 0.71073
_diffrn_reflns_av_R_equivalents 0.0411
_diffrn_reflns_av_unetI/netI 0.0428
_diffrn_reflns_Laue_measured_fraction_full 0.987
_diffrn_reflns_Laue_measured_fraction_max 0.959
_diffrn_reflns_limit_h_max 9
_diffrn_reflns_limit_h_min -12
_diffrn_reflns_limit_k_max 6
_diffrn_reflns_limit_k_min -10
_diffrn_reflns_limit_l_max 16
_diffrn_reflns_limit_l_min -15
_diffrn_reflns_number 4288
_diffrn_reflns_point_group_measured_fraction_full 0.987
_diffrn_reflns_point_group_measured_fraction_max 0.959
_diffrn_reflns_theta_full 25.000
_diffrn_reflns_theta_max 25.644
_diffrn_reflns_theta_min 2.234
_diffrn_source 'fine-focus sealed tube'
_exptl_absorpt_coefficient_mu 0.125
_exptl_absorpt_correction_T_max 0.974
_exptl_absorpt_correction_T_min 0.965
_exptl_absorpt_correction_type multi-scan
_exptl_absorpt_process_details
; 
CrysAlisPro, Agilent Technologies,
Version 1.171.36.21 (release 14-08-2012 CrysAlis171 .NET)
(compiled Sep 14 2012,17:21:16)
Empirical absorption correction using spherical harmonics,
 implemented in SCALE3 ABSPACK scaling algorithm. 
;
_exptl_crystal_colour pale-yellow
_exptl_crystal_density_diffrn 1.597
_exptl_crystal_density_method 'not measured'
_exptl_crystal_description prism
_exptl_crystal_F_000 608
_exptl_crystal_size_max 0.300
_exptl_crystal_size_mid 0.240
_exptl_crystal_size_min 0.210
_refine_diff_density_max 0.349
_refine_diff_density_min -0.413
_refine_diff_density_rms 0.067
_refine_ls_extinction_coef 0.013(6)
_refine_ls_extinction_expression Fc^*^=kFc[1+0.001xFc^2^\l^3^/sin(2\q)]^-1/4^
_refine_ls_extinction_method 'SHELXL-2014/7 (Sheldrick 2014'
_refine_ls_goodness_of_fit_ref 1.049
_refine_ls_hydrogen_treatment constr
_refine_ls_matrix_type full
_refine_ls_number_parameters 200
_refine_ls_number_reflns 2252
_refine_ls_number_restraints 0
_refine_ls_restrained_S_all 1.049
_refine_ls_R_factor_all 0.0965
_refine_ls_R_factor_gt 0.0749
_refine_ls_shift/su_max 0.000
_refine_ls_shift/su_mean 0.000
_refine_ls_structure_factor_coef Fsqd
_refine_ls_weighting_details 'w=1/[\s^2^(Fo^2^)+(0.1506P)^2^+0.1851P] where P=(Fo^2^+2Fc^2^)/3'
_refine_ls_weighting_scheme calc
_refine_ls_wR_factor_gt 0.2081
_refine_ls_wR_factor_ref 0.2461
_reflns_Friedel_coverage 0.000
_reflns_Friedel_fraction_full .
_reflns_Friedel_fraction_max .
_reflns_number_gt 1546
_reflns_number_total 2252
_reflns_threshold_expression 'I > 2\s(I)'
_cod_data_source_file J-Mater-Chem-C-2015-3-9048.cif
_cod_data_source_block 1
_cod_original_sg_symbol_H-M 'P 21/n'
_cod_database_code 7234418
_shelx_space_group_comment
;
The symmetry employed for this shelxl refinement is uniquely defined
by the following loop, which should always be used as a source of
symmetry information in preference to the above space-group names.
They are only intended as comments.
;
_shelx_estimated_absorpt_t_min 0.972
_shelx_estimated_absorpt_t_max 0.981

loop_
_space_group_symop_operation_xyz
'x, y, z'
'-x+1/2, y+1/2, -z+1/2'
'-x, -y, -z'
'x-1/2, -y-1/2, z-1/2'

loop_
_atom_site_label
_atom_site_type_symbol
_atom_site_fract_x
_atom_site_fract_y
_atom_site_fract_z
_atom_site_U_iso_or_equiv
_atom_site_adp_type
_atom_site_occupancy
_atom_site_site_symmetry_order
_atom_site_calc_flag
_atom_site_refinement_flags_posn
_atom_site_refinement_flags_adp
_atom_site_refinement_flags_occupancy
_atom_site_disorder_assembly
_atom_site_disorder_group
C1 C 0.2484(3) 0.0238(4) 0.5374(2) 0.0651(8) Uani 1 1 d . . . . .
C2 C 0.1698(3) 0.1225(4) 0.5737(3) 0.0737(10) Uani 1 1 d . . . . .
H2A H 0.1864 0.1414 0.6427 0.088 Uiso 1 1 calc R U . . .
C3 C 0.0669(4) 0.1916(4) 0.5051(3) 0.0817(10) Uani 1 1 d . . . . .
H3A H 0.0120 0.2571 0.5278 0.098 Uiso 1 1 calc R U . . .
C4 C 0.0434(4) 0.1646(4) 0.4009(3) 0.0819(11) Uani 1 1 d . . . . .
H4A H -0.0262 0.2130 0.3550 0.098 Uiso 1 1 calc R U . . .
C5 C 0.1216(3) 0.0683(4) 0.3670(3) 0.0738(10) Uani 1 1 d . . . . .
H5A H 0.1061 0.0498 0.2981 0.089 Uiso 1 1 calc R U . . .
C6 C 0.3167(3) -0.1025(4) 0.4193(2) 0.0654(8) Uani 1 1 d . . . . .
H6A H 0.3226 -0.1388 0.3570 0.079 Uiso 1 1 calc R U . . .
C7 C 0.3977(3) -0.1383(4) 0.5124(2) 0.0638(8) Uani 1 1 d . . . . .
C8 C 0.5102(3) -0.2298(4) 0.5529(2) 0.0640(8) Uani 1 1 d . . . . .
C9 C 0.5646(3) -0.3603(4) 0.4071(2) 0.0711(9) Uani 1 1 d . . . . .
H9A H 0.4993 -0.3142 0.3565 0.085 Uiso 1 1 calc R U . . .
C10 C 0.6471(3) -0.4615(4) 0.3835(3) 0.0753(10) Uani 1 1 d . . . . .
H10A H 0.6370 -0.4866 0.3160 0.090 Uiso 1 1 calc R U . . .
C11 C 0.7478(3) -0.5293(4) 0.4592(3) 0.0790(10) Uani 1 1 d . . . . .
H11A H 0.8045 -0.5979 0.4415 0.095 Uiso 1 1 calc R U . . .
C12 C 0.7631(3) -0.4956(4) 0.5582(3) 0.0767(10) Uani 1 1 d . . . . .
H12A H 0.8299 -0.5411 0.6082 0.092 Uiso 1 1 calc R U . . .
C13 C 0.6784(3) -0.3925(4) 0.5844(2) 0.0668(9) Uani 1 1 d . . . . .
C14 C 0.5707(3) -0.2423(4) 0.6546(2) 0.0690(9) Uani 1 1 d . . . . .
B1 B 0.4080(4) -0.0845(5) 0.7023(3) 0.0745(11) Uani 1 1 d . . . . .
F1 F 0.4251(3) 0.0426(3) 0.75224(18) 0.1326(12) Uani 1 1 d . . . . .
F2 F 0.3103(2) -0.1675(4) 0.73069(19) 0.1226(12) Uani 1 1 d . . . . .
N1 N 0.2241(2) -0.0015(3) 0.43572(18) 0.0643(7) Uani 1 1 d . . . . .
N2 N 0.3555(2) -0.0595(3) 0.58597(18) 0.0648(7) Uani 1 1 d . . . . .
N3 N 0.5785(2) -0.3267(3) 0.50680(19) 0.0629(7) Uani 1 1 d . . . . .
N4 N 0.6732(3) -0.3403(3) 0.6756(2) 0.0726(8) Uani 1 1 d . . . . .
O1 O 0.5344(2) -0.1665(3) 0.72692(16) 0.0809(8) Uani 1 1 d . . . . .

loop_
_atom_site_aniso_label
_atom_site_aniso_U_11
_atom_site_aniso_U_22
_atom_site_aniso_U_33
_atom_site_aniso_U_23
_atom_site_aniso_U_13
_atom_site_aniso_U_12
C1 0.0508(15) 0.079(2) 0.0671(17) 0.0004(15) 0.0187(13) -0.0063(14)
C2 0.0599(17) 0.090(2) 0.074(2) -0.0022(18) 0.0219(15) -0.0003(17)
C3 0.0629(19) 0.088(2) 0.098(3) -0.002(2) 0.0275(18) 0.0093(18)
C4 0.0622(18) 0.091(3) 0.089(2) 0.011(2) 0.0142(17) 0.0081(19)
C5 0.0583(17) 0.090(2) 0.0706(19) 0.0072(17) 0.0120(14) 0.0025(17)
C6 0.0546(16) 0.082(2) 0.0576(16) 0.0001(15) 0.0116(13) 0.0010(15)
C7 0.0554(15) 0.077(2) 0.0584(16) 0.0012(15) 0.0137(13) -0.0048(15)
C8 0.0509(15) 0.079(2) 0.0609(16) 0.0027(15) 0.0129(12) -0.0028(15)
C9 0.0592(17) 0.093(2) 0.0597(17) 0.0019(16) 0.0129(14) -0.0010(17)
C10 0.0617(17) 0.096(3) 0.0685(18) -0.0074(17) 0.0175(15) -0.0009(18)
C11 0.0613(18) 0.089(3) 0.088(2) -0.0049(19) 0.0211(16) 0.0066(18)
C12 0.0573(17) 0.092(2) 0.077(2) 0.0021(18) 0.0119(15) 0.0078(17)
C13 0.0540(15) 0.083(2) 0.0594(17) 0.0041(15) 0.0077(13) -0.0035(15)
C14 0.0566(17) 0.092(2) 0.0587(17) 0.0026(16) 0.0146(13) -0.0017(16)
B1 0.073(2) 0.093(3) 0.0591(19) -0.0039(19) 0.0190(17) 0.001(2)
F1 0.161(3) 0.125(2) 0.0840(15) -0.0307(15) -0.0185(16) 0.0411(19)
F2 0.0832(15) 0.197(3) 0.0969(17) 0.0522(18) 0.0402(13) 0.0138(18)
N1 0.0503(13) 0.0779(17) 0.0632(14) 0.0053(13) 0.0121(10) -0.0022(12)
N2 0.0538(13) 0.0807(18) 0.0610(14) 0.0001(13) 0.0169(11) -0.0006(13)
N3 0.0499(13) 0.0772(17) 0.0610(14) 0.0026(12) 0.0135(11) -0.0019(12)
N4 0.0570(14) 0.095(2) 0.0622(15) 0.0041(14) 0.0091(12) 0.0061(14)
O1 0.0686(14) 0.115(2) 0.0548(13) -0.0041(12) 0.0090(11) 0.0098(13)

loop_
_atom_type_symbol
_atom_type_description
_atom_type_scat_dispersion_real
_atom_type_scat_dispersion_imag
_atom_type_scat_source
C C 0.0033 0.0016 'International Tables Vol C Tables 4.2.6.8 and 6.1.1.4'
H H 0.0000 0.0000 'International Tables Vol C Tables 4.2.6.8 and 6.1.1.4'
B B 0.0013 0.0007 'International Tables Vol C Tables 4.2.6.8 and 6.1.1.4'
N N 0.0061 0.0033 'International Tables Vol C Tables 4.2.6.8 and 6.1.1.4'
O O 0.0106 0.0060 'International Tables Vol C Tables 4.2.6.8 and 6.1.1.4'
F F 0.0171 0.0103 'International Tables Vol C Tables 4.2.6.8 and 6.1.1.4'

loop_
_geom_angle_atom_site_label_1
_geom_angle_atom_site_label_2
_geom_angle_atom_site_label_3
_geom_angle
_geom_angle_site_symmetry_1
_geom_angle_site_symmetry_3
N2 C1 N1 108.1(3) . .
N2 C1 C2 131.4(3) . .
N1 C1 C2 120.4(3) . .
C3 C2 C1 118.1(3) . .
C3 C2 H2A 121.0 . .
C1 C2 H2A 121.0 . .
C2 C3 C4 120.8(3) . .
C2 C3 H3A 119.6 . .
C4 C3 H3A 119.6 . .
C5 C4 C3 120.1(3) . .
C5 C4 H4A 119.9 . .
C3 C4 H4A 119.9 . .
C4 C5 N1 119.1(3) . .
C4 C5 H5A 120.4 . .
N1 C5 H5A 120.4 . .
C7 C6 N1 106.5(3) . .
C7 C6 H6A 126.7 . .
N1 C6 H6A 126.7 . .
C6 C7 N2 108.7(3) . .
C6 C7 C8 137.9(3) . .
N2 C7 C8 113.4(3) . .
C14 C8 N3 105.0(3) . .
C14 C8 C7 123.6(3) . .
N3 C8 C7 131.3(3) . .
C10 C9 N3 119.0(3) . .
C10 C9 H9A 120.5 . .
N3 C9 H9A 120.5 . .
C9 C10 C11 120.9(3) . .
C9 C10 H10A 119.6 . .
C11 C10 H10A 119.6 . .
C12 C11 C10 120.5(3) . .
C12 C11 H11A 119.7 . .
C10 C11 H11A 119.7 . .
C11 C12 C13 119.6(3) . .
C11 C12 H12A 120.2 . .
C13 C12 H12A 120.2 . .
N4 C13 C12 131.0(3) . .
N4 C13 N3 110.5(3) . .
C12 C13 N3 118.5(3) . .
O1 C14 N4 122.5(3) . .
O1 C14 C8 124.5(3) . .
N4 C14 C8 113.1(3) . .
F1 B1 F2 110.2(3) . .
F1 B1 O1 110.0(3) . .
F2 B1 O1 108.0(3) . .
F1 B1 N2 110.8(4) . .
F2 B1 N2 106.5(3) . .
O1 B1 N2 111.2(3) . .
C1 N1 C5 121.4(3) . .
C1 N1 C6 109.2(3) . .
C5 N1 C6 129.4(3) . .
C1 N2 C7 107.5(3) . .
C1 N2 B1 127.0(3) . .
C7 N2 B1 124.8(3) . .
C9 N3 C8 131.7(3) . .
C9 N3 C13 121.5(3) . .
C8 N3 C13 106.7(3) . .
C13 N4 C14 104.7(3) . .
C14 O1 B1 119.9(3) . .

loop_
_geom_bond_atom_site_label_1
_geom_bond_atom_site_label_2
_geom_bond_distance
_geom_bond_site_symmetry_2
C1 N2 1.359(4) .
C1 N1 1.366(4) .
C1 C2 1.387(5) .
C2 C3 1.369(5) .
C2 H2A 0.9300 .
C3 C4 1.404(6) .
C3 H3A 0.9300 .
C4 C5 1.351(5) .
C4 H4A 0.9300 .
C5 N1 1.372(4) .
C5 H5A 0.9300 .
C6 C7 1.366(4) .
C6 N1 1.384(4) .
C6 H6A 0.9300 .
C7 N2 1.396(4) .
C7 C8 1.415(5) .
C8 C14 1.372(4) .
C8 N3 1.381(4) .
C9 C10 1.350(5) .
C9 N3 1.368(4) .
C9 H9A 0.9300 .
C10 C11 1.402(5) .
C10 H10A 0.9300 .
C11 C12 1.356(5) .
C11 H11A 0.9300 .
C12 C13 1.392(5) .
C12 H12A 0.9300 .
C13 N4 1.350(4) .
C13 N3 1.403(4) .
C14 O1 1.338(4) .
C14 N4 1.354(4) .
B1 F1 1.342(5) .
B1 F2 1.390(5) .
B1 O1 1.457(5) .
B1 N2 1.557(5) .

loop_
_geom_torsion_atom_site_label_1
_geom_torsion_atom_site_label_2
_geom_torsion_atom_site_label_3
_geom_torsion_atom_site_label_4
_geom_torsion
_geom_torsion_site_symmetry_1
_geom_torsion_site_symmetry_2
_geom_torsion_site_symmetry_3
_geom_torsion_site_symmetry_4
N2 C1 C2 C3 179.8(3) . . . .
N1 C1 C2 C3 0.9(5) . . . .
C1 C2 C3 C4 -1.0(6) . . . .
C2 C3 C4 C5 0.7(6) . . . .
C3 C4 C5 N1 -0.3(5) . . . .
N1 C6 C7 N2 -0.1(4) . . . .
N1 C6 C7 C8 -179.3(4) . . . .
C6 C7 C8 C14 -179.7(4) . . . .
N2 C7 C8 C14 1.2(5) . . . .
C6 C7 C8 N3 -3.1(7) . . . .
N2 C7 C8 N3 177.7(3) . . . .
N3 C9 C10 C11 -1.4(5) . . . .
C9 C10 C11 C12 0.8(6) . . . .
C10 C11 C12 C13 -0.2(6) . . . .
C11 C12 C13 N4 -179.7(4) . . . .
C11 C12 C13 N3 0.3(5) . . . .
N3 C8 C14 O1 -179.9(3) . . . .
C7 C8 C14 O1 -2.5(6) . . . .
N3 C8 C14 N4 0.3(4) . . . .
C7 C8 C14 N4 177.7(3) . . . .
N2 C1 N1 C5 -179.7(3) . . . .
C2 C1 N1 C5 -0.5(5) . . . .
N2 C1 N1 C6 0.2(4) . . . .
C2 C1 N1 C6 179.3(3) . . . .
C4 C5 N1 C1 0.2(5) . . . .
C4 C5 N1 C6 -179.6(3) . . . .
C7 C6 N1 C1 0.0(4) . . . .
C7 C6 N1 C5 179.8(3) . . . .
N1 C1 N2 C7 -0.3(3) . . . .
C2 C1 N2 C7 -179.3(3) . . . .
N1 C1 N2 B1 -170.8(3) . . . .
C2 C1 N2 B1 10.3(6) . . . .
C6 C7 N2 C1 0.3(4) . . . .
C8 C7 N2 C1 179.7(3) . . . .
C6 C7 N2 B1 171.0(3) . . . .
C8 C7 N2 B1 -9.6(5) . . . .
F1 B1 N2 C1 -50.6(5) . . . .
F2 B1 N2 C1 69.3(5) . . . .
O1 B1 N2 C1 -173.3(3) . . . .
F1 B1 N2 C7 140.5(3) . . . .
F2 B1 N2 C7 -99.7(4) . . . .
O1 B1 N2 C7 17.7(5) . . . .
C10 C9 N3 C8 179.9(3) . . . .
C10 C9 N3 C13 1.5(5) . . . .
C14 C8 N3 C9 -179.0(3) . . . .
C7 C8 N3 C9 4.0(6) . . . .
C14 C8 N3 C13 -0.4(3) . . . .
C7 C8 N3 C13 -177.4(3) . . . .
N4 C13 N3 C9 179.1(3) . . . .
C12 C13 N3 C9 -0.9(5) . . . .
N4 C13 N3 C8 0.3(4) . . . .
C12 C13 N3 C8 -179.7(3) . . . .
C12 C13 N4 C14 179.9(4) . . . .
N3 C13 N4 C14 -0.1(4) . . . .
O1 C14 N4 C13 -179.9(3) . . . .
C8 C14 N4 C13 -0.1(4) . . . .
N4 C14 O1 B1 -168.1(3) . . . .
C8 C14 O1 B1 12.2(5) . . . .
F1 B1 O1 C14 -141.1(3) . . . .
F2 B1 O1 C14 98.6(4) . . . .
N2 B1 O1 C14 -17.9(5) . . . .
